data_1511692
loop_
_publ_author_name
'Pardoe, J.A.J.'
'Parsons, S.'
'Mackie, I.'
'Norman, N.C.'
'Pulham, C.R.'
'Rankin, D.W.H.'
'Timms, P.L.'

_publ_section_title
;
 The surprising structures of B8 F12 and B10 F12
;
_journal_name_full 'Angew. Chem. Int. ed.'
_journal_page_first 571
_journal_page_last 573
_journal_paper_doi 10.1002/anie.200390164
_journal_volume 42
_journal_year 2003
_chemical_formula_sum 'B8 F12'
_space_group_IT_number 13
_symmetry_space_group_name_Hall '-P 2yc'
_symmetry_space_group_name_H-M 'P 1 2/c 1'
_cell_angle_alpha 90
_cell_angle_beta 106.708
_cell_angle_gamma 90
_cell_formula_units_Z 16
_cell_length_a 24.577
_cell_length_b 7.334
_cell_length_c 25.493
_cell_volume 4401.063
_citation_journal_id_ASTM ACIEF5
_cod_data_source_file boron4-x_354.cif
_cod_data_source_block B8F12
_cod_original_cell_volume 4401.062
_cod_database_code 1511692

loop_
_symmetry_equiv_pos_as_xyz
x,y,z
-x,y,-z+1/2
-x,-y,-z
x,-y,z-1/2

loop_
_atom_site_label
_atom_site_type_symbol
_atom_site_fract_x
_atom_site_fract_y
_atom_site_fract_z
_atom_site_occupancy
_atom_site_U_iso_or_equiv
B25 B+1 0.14312 0.1451 0.65243 1 0.0
B10 B+1 0.59276 0.22563 0.60884 1 0.0
B27 B+1 0.06664 0.3818 0.69637 1 0.0
F22 F-1 0.59833 0.7705 0.60291 1 0.0
B13 B+1 0.52813 0.12458 0.60858 1 0.0
B11 B+1 0.55803 0.41793 0.62632 1 0.0
B32 B+1 0.03049 0.1942 0.56231 1 0.0
F18 F-1 0.51319 0.10205 0.6532 1 0.0
F34 F-1 0.2719 0.01889 0.48199 1 0.0
B23 B+1 0.17517 0.019 0.3531 1 0.0
F41 F-1 0.15694 0.63398 0.72062 1 0.0
B2 B+1 0.33772 0.39834 0.13439 1 0.0
F37 F-1 0.17141 0.12463 0.61684 1 0.0
F28 F-1 0.03865 0.33387 0.42925 1 0.0
F48 F-1 0.99116 0.29711 0.53017 1 0.0
F31 F-1 0.18498 0.63413 0.48242 1 0.0
B24 B+1 0.25486 0.14679 0.44537 1 0.0
B4 B+1 0.35451 0.25352 0.1866 1 0.0
B20 B+1 0.18542 0.16855 0.4077 1 0.0
F44 F-1 0.03412 -0.09211 0.67122 1 0.0
F43 F-1 0.10874 0.68682 0.60036 1 0.0
F3 F-1 0.44726 0.29703 0.14751 1 0.0
B17 B+1 0.13567 0.08554 0.45722 1 0.0
B14 B+1 0.64438 0.09349 0.6511 1 0.0
B22 B+1 0.19121 0.4566 0.48177 1 0.0
F6 F-1 0.38183 0.66293 0.08725 1 0.0
F45 F-1 0.97429 0.12817 0.67945 1 0.0
F42 F-1 0.11496 0.44015 0.55065 1 0.0
F25 F-1 0.16267 0.04463 0.50737 1 0.0
B8 B+1 0.30599 0.235 0.22275 1 0.0
F20 F-1 0.64128 0.03661 0.69937 1 0.0
F46 F-1 0.05232 0.06473 0.53851 1 0.0
B12 B+1 0.62111 0.41836 0.59354 1 0.0
B26 B+1 0.10936 0.36818 0.65121 1 0.0
F19 F-1 0.69162 0.05023 0.63901 1 0.0
B7 B+1 0.41022 0.1109 0.2193 1 0.0
B28 B+1 0.05485 0.22214 0.63204 1 0.0
B9 B+1 0.58639 0.20812 0.53574 1 0.0
F32 F-1 0.16031 -0.14932 0.35973 1 0.0
F1 F-1 0.34669 0.05735 0.09035 1 0.0
B18 B+1 0.1482 0.31825 0.43271 1 0.0
B19 B+1 0.13149 0.32204 0.35895 1 0.0
F26 F-1 0.08454 0.24316 0.32781 1 0.0
F5 F-1 0.35501 0.41029 0.03669 1 0.0
F40 F-1 0.20231 0.36491 0.73603 1 0.0
F2 F-1 0.25864 0.14627 0.08951 1 0.0
B6 B+1 0.28578 0.5433 0.14085 1 0.0
F8 F-1 0.29428 0.7185 0.1491 1 0.0
F4 F-1 0.43412 0.52297 0.20376 1 0.0
F10 F-1 0.44749 0.16395 0.26473 1 0.0
F17 F-1 0.49656 0.05015 0.56318 1 0.0
F16 F-1 0.5726 0.47039 0.67759 1 0.0
F35 F-1 0.29489 0.25566 0.43718 1 0.0
F11 F-1 0.26465 0.11547 0.20997 1 0.0
F14 F-1 0.61691 0.0795 0.52289 1 0.0
F7 F-1 0.23481 0.48332 0.14062 1 0.0
F36 F-1 0.14923 0.02665 0.69173 1 0.0
F27 F-1 0.15459 0.45278 0.33695 1 0.0
B30 B+1 0.11168 0.5087 0.59825 1 0.0
B16 B+1 0.69375 0.4132 0.60762 1 0.0
F13 F-1 0.54573 0.28489 0.49759 1 0.0
F47 F-1 0.72584 0.46849 0.65519 1 0.0
B21 B+1 0.08066 0.4166 0.41735 1 0.0
F38 F-1 0.08091 0.29519 0.74426 1 0.0
F24 F-1 0.09093 -0.0084 0.43093 1 0.0
F23 F-1 0.71977 0.35389 0.57253 1 0.0
B5 B+1 0.36256 0.496 0.08376 1 0.0
F12 F-1 0.30899 0.34084 0.26456 1 0.0
F29 F-1 0.07302 0.58603 0.39989 1 0.0
B1 B+1 0.31333 0.1696 0.10579 1 0.0
F21 F-1 0.57822 0.6662 0.51641 1 0.0
B3 B+1 0.4123 0.3917 0.169 1 0.0
B31 B+1 0.01905 0.079 0.66479 1 0.0
F15 F-1 0.50874 0.4782 0.59329 1 0.0
F9 F-1 0.41203 0.94379 0.20268 1 0.0
B15 B+1 0.5961 0.63178 0.56875 1 0.0
F39 F-1 0.02909 0.51429 0.68946 1 0.0
F33 F-1 0.18814 0.06215 0.3085 1 0.0
F30 F-1 0.23489 0.38983 0.52106 1 0.0
B29 B+1 0.1586 0.4617 0.7086 1 0.0
